data_4337630
loop_
_publ_author_name
'Sundberg, Jonas'
'Witt, Hannes'
'Cameron, Lisa'
'H\%akansson, Mikael'
'Bendix, Jesper'
'McKenzie, Christine J.'

_publ_section_title
;
 A versatile dinucleating ligand containing sulfonamide groups.
;
_journal_issue 6
_journal_name_full 'Inorganic chemistry'
_journal_page_first 2873
_journal_page_last 2882
_journal_paper_doi 10.1021/ic402599e
_journal_volume 53
_journal_year 2014
_chemical_formula_moiety 'C23 H23 Cu2 N4 O9 S2, C7 H17 Cl N, 2(CH2Cl2)'
_chemical_formula_sum 'C32 H44 Cl5 Cu2 N5 O9 S2'
_chemical_formula_weight 1011.17
_space_group_crystal_system triclinic
_space_group_IT_number 2
_space_group_name_Hall '-P 1'
_space_group_name_H-M_alt 'P -1'
_symmetry_Int_Tables_number 2
_symmetry_space_group_name_Hall '-P 1'
_symmetry_space_group_name_H-M 'P -1'
_atom_sites_solution_hydrogens geom
_atom_sites_solution_primary direct
_atom_sites_solution_secondary difmap
_audit_creation_method SHELXL-97
_cell_angle_alpha 77.309(5)
_cell_angle_beta 82.883(5)
_cell_angle_gamma 89.968(5)
_cell_formula_units_Z 4
_cell_length_a 9.158(5)
_cell_length_b 19.566(5)
_cell_length_c 23.902(5)
_cell_measurement_reflns_used 54532
_cell_measurement_temperature 150(2)
_cell_measurement_theta_max 29.5161
_cell_measurement_theta_min 2.9887
_cell_volume 4144(3)
_computing_cell_refinement
;
CrysAlisPro, Agilent Technologies, 
Version 1.171.35.19 (release 27-10-2011 CrysAlis171 .NET) 
(compiled Oct 27 2011,15:02:11) 
;
_computing_data_collection
;
CrysAlisPro, Agilent Technologies, 
Version 1.171.35.19 (release 27-10-2011 CrysAlis171 .NET) 
(compiled Oct 27 2011,15:02:11) 
;
_computing_data_reduction
;
CrysAlisPro, Agilent Technologies, 
Version 1.171.35.19 (release 27-10-2011 CrysAlis171 .NET) 
(compiled Oct 27 2011,15:02:11) 
;
_computing_molecular_graphics 'Mercury 3.11 (Macrae at al., 2006) and POV-RAY (Cason, 2003)'
_computing_publication_material 'SHELX-97 (Sheldrick, 1997)'
_computing_structure_refinement 'SHELXL-97 (Sheldrick, 1997)'
_computing_structure_solution 'SHELXS-97(Sheldrick, 1997)'
_diffrn_ambient_temperature 150(2)
_diffrn_detector_area_resol_mean 10.5861
_diffrn_measured_fraction_theta_full 0.993
_diffrn_measured_fraction_theta_max 0.993
_diffrn_measurement_device_type 'SuperNova, Dual, Cu at zero, Atlas'
_diffrn_radiation_monochromator mirror
_diffrn_radiation_probe x-ray
_diffrn_radiation_type 'Mo K\a'
_diffrn_radiation_wavelength 0.7107
_diffrn_reflns_av_R_equivalents 0.0446
_diffrn_reflns_av_unetI/netI 0.0255
_diffrn_reflns_limit_h_max 11
_diffrn_reflns_limit_h_min -11
_diffrn_reflns_limit_k_max 25
_diffrn_reflns_limit_k_min -25
_diffrn_reflns_limit_l_max 31
_diffrn_reflns_limit_l_min -31
_diffrn_reflns_number 143377
_diffrn_reflns_theta_full 27.56
_diffrn_reflns_theta_max 27.56
_diffrn_reflns_theta_min 2.99
_diffrn_source 'SuperNova (Mo) X-ray Source'
_exptl_absorpt_coefficient_mu 1.506
_exptl_absorpt_correction_T_max 0.7528
_exptl_absorpt_correction_T_min 0.5842
_exptl_absorpt_correction_type multi-scan
_exptl_absorpt_process_details
;
CrysAlisPro, Agilent Technologies, 
Version 1.171.35.19 (release 27-10-2011 CrysAlis171 .NET) 
(compiled Oct 27 2011,15:02:11) 
Empirical absorption correction using spherical harmonics, 
 implemented in SCALE3 ABSPACK scaling algorithm. 
;
_exptl_crystal_colour Green
_exptl_crystal_density_diffrn 1.621
_exptl_crystal_density_method 'not measured'
_exptl_crystal_description Block
_exptl_crystal_F_000 2072
_exptl_crystal_recrystallization_method 'CH2Cl2, Et3N'
_exptl_crystal_size_max 0.4
_exptl_crystal_size_mid 0.24
_exptl_crystal_size_min 0.2
_refine_diff_density_max 1.428
_refine_diff_density_min -1.788
_refine_diff_density_rms 0.120
_refine_ls_extinction_method none
_refine_ls_goodness_of_fit_ref 1.049
_refine_ls_hydrogen_treatment mixed
_refine_ls_matrix_type full
_refine_ls_number_parameters 1003
_refine_ls_number_reflns 19006
_refine_ls_number_restraints 0
_refine_ls_restrained_S_all 1.049
_refine_ls_R_factor_all 0.0726
_refine_ls_R_factor_gt 0.0621
_refine_ls_shift/su_max 0.004
_refine_ls_shift/su_mean 0.000
_refine_ls_structure_factor_coef Fsqd
_refine_ls_weighting_details 'calc w=1/[\s^2^(Fo^2^)+(0.0699P)^2^+20.0706P] where P=(Fo^2^+2Fc^2^)/3'
_refine_ls_weighting_scheme calc
_refine_ls_wR_factor_gt 0.1622
_refine_ls_wR_factor_ref 0.1701
_reflns_number_gt 16032
_reflns_number_total 19006
_reflns_threshold_expression >2sigma(I)
_cod_data_source_file ic402599e_si_002.cif
_cod_data_source_block '[N(Et)3CH2Cl][Cu2(psmp)(OAc)2].2CH2Cl2'
_cod_database_code 4337630

loop_
_space_group_symop_id
_space_group_symop_operation_xyz
1 'x, y, z'
2 '-x, -y, -z'

loop_
_atom_site_label
_atom_site_type_symbol
_atom_site_fract_x
_atom_site_fract_y
_atom_site_fract_z
_atom_site_U_iso_or_equiv
_atom_site_adp_type
_atom_site_occupancy
_atom_site_symmetry_multiplicity
_atom_site_calc_flag
_atom_site_refinement_flags
Cu1 Cu 0.79660(5) -0.52458(2) 0.33624(2) 0.02076(11) Uani 1 1 d .
Cl1 Cl 0.1776(3) -0.56214(10) 0.19064(10) 0.0803(6) Uani 1 1 d .
S1 S 0.65454(11) -0.56647(5) 0.23738(4) 0.0244(2) Uani 1 1 d .
O1 O 0.6986(3) -0.44228(14) 0.29174(12) 0.0232(6) Uani 1 1 d .
N1 N 0.7689(4) -0.58292(18) 0.28201(16) 0.0288(8) Uani 1 1 d .
C1 C 0.7088(4) -0.42675(19) 0.23411(17) 0.0202(7) Uani 1 1 d .
Cu2 Cu 0.58957(5) -0.38470(2) 0.34301(2) 0.02154(11) Uani 1 1 d .
O2 O 0.5040(4) -0.56721(17) 0.26408(15) 0.0367(8) Uani 1 1 d .
S2 S 0.76281(12) -0.28844(5) 0.23606(5) 0.0259(2) Uani 1 1 d .
N2 N 0.9166(4) -0.60794(17) 0.36924(15) 0.0226(7) Uani 1 1 d .
C2 C 0.6968(4) -0.4779(2) 0.20184(18) 0.0229(8) Uani 1 1 d .
Cu3 Cu 1.08796(5) -0.02837(2) 0.34308(2) 0.02038(11) Uani 1 1 d .
O3 O 0.6788(4) -0.60946(16) 0.19491(14) 0.0366(8) Uani 1 1 d .
Cl3 Cl 0.6632(4) 0.21636(17) 0.20156(15) 0.1251(10) Uani 1 1 d .
Cl3B Cl 1.0310(3) -0.43777(9) -0.06190(8) 0.0786(6) Uani 1 1 d .
S3 S 1.25409(11) -0.06825(5) 0.23462(4) 0.0239(2) Uani 1 1 d .
N3 N 0.6283(5) -0.29773(18) 0.28518(17) 0.0322(8) Uani 1 1 d .
C3 C 0.7062(5) -0.4618(2) 0.14197(18) 0.0271(8) Uani 1 1 d .
H3 H 0.6990 -0.4984 0.1220 0.033 Uiso 1 1 calc R
Cu4 Cu 1.29650(5) 0.11490(2) 0.33480(2) 0.01995(11) Uani 1 1 d .
O4 O 0.7554(4) -0.22250(15) 0.19430(14) 0.0360(7) Uani 1 1 d .
Cl4 Cl 1.0673(2) -0.28922(9) -0.06282(7) 0.0664(5) Uani 1 1 d .
S4 S 1.14612(12) 0.20892(5) 0.23778(4) 0.0247(2) Uani 1 1 d .
N4 N 0.4573(4) -0.32063(17) 0.38225(15) 0.0221(7) Uani 1 1 d .
C4 C 0.7260(5) -0.3929(2) 0.11066(19) 0.0302(9) Uani 1 1 d .
Cl5 Cl 1.5294(3) -0.43550(9) -0.06333(7) 0.0732(5) Uani 1 1 d .
O5 O 0.9039(4) -0.30100(17) 0.25772(15) 0.0354(7) Uani 1 1 d .
N5 N 1.1235(4) -0.08450(18) 0.28529(16) 0.0280(8) Uani 1 1 d .
C5 C 0.7395(5) -0.3409(2) 0.14157(18) 0.0271(8) Uani 1 1 d .
H5 H 0.7529 -0.2934 0.1213 0.033 Uiso 1 1 calc R
Cl6 Cl 1.4985(3) -0.28544(10) -0.06711(9) 0.0790(5) Uani 1 1 d .
O6 O 0.6201(3) -0.55473(15) 0.40873(14) 0.0290(6) Uani 1 1 d .
N6 N 0.9552(4) -0.11277(17) 0.38311(15) 0.0224(7) Uani 1 1 d .
C6 C 0.7336(4) -0.3571(2) 0.20120(18) 0.0231(8) Uani 1 1 d .
Cl7 Cl 1.0552(2) -0.21614(9) 0.06140(8) 0.0640(4) Uani 1 1 d .
O7 O 0.4721(3) -0.46331(14) 0.39118(13) 0.0278(6) Uani 1 1 d .
N7 N 1.2629(4) 0.20230(17) 0.28149(16) 0.0288(8) Uani 1 1 d .
C7 C 0.7323(7) -0.3746(3) 0.0458(2) 0.0471(13) Uani 1 1 d .
H7A H 0.7865 -0.4104 0.0295 0.071 Uiso 1 1 calc R
H7B H 0.7824 -0.3289 0.0304 0.071 Uiso 1 1 calc R
H7C H 0.6320 -0.3726 0.0353 0.071 Uiso 1 1 calc R
Cl8 Cl 1.0276(4) -0.06695(10) 0.05737(10) 0.1097(10) Uani 1 1 d .
O8 O 0.9127(3) -0.46731(14) 0.37178(14) 0.0276(6) Uani 1 1 d .
N8 N 1.4179(4) 0.18101(16) 0.36653(15) 0.0213(6) Uani 1 1 d .
C8 C 0.8238(5) -0.6544(2) 0.29443(19) 0.0256(8) Uani 1 1 d .
H8A H 0.8907 -0.6623 0.2607 0.031 Uiso 1 1 calc R
H8B H 0.7405 -0.6888 0.3021 0.031 Uiso 1 1 calc R
Cl9 Cl 1.4733(2) -0.20758(10) 0.06737(8) 0.0720(5) Uani 1 1 d .
O9 O 0.7622(3) -0.38622(15) 0.39832(13) 0.0267(6) Uani 1 1 d .
N9 N 0.2131(4) -0.4248(2) 0.19548(17) 0.0310(8) Uani 1 1 d .
C9 C 0.9046(4) -0.6639(2) 0.34618(18) 0.0226(8) Uani 1 1 d .
Cl10 Cl 1.5285(3) -0.06056(9) 0.06764(8) 0.0767(6) Uani 1 1 d .
O10 O 1.1978(3) 0.05580(13) 0.29117(12) 0.0221(6) Uani 1 1 d .
N10 N 0.7090(4) 0.0812(2) 0.19566(17) 0.0318(8) Uani 1 1 d .
C10 C 0.9662(5) -0.7274(2) 0.36881(19) 0.0274(9) Uani 1 1 d .
H10 H 0.9535 -0.7671 0.3528 0.033 Uiso 1 1 calc R
O11 O 1.3978(3) -0.06863(16) 0.25403(15) 0.0341(7) Uani 1 1 d .
C11 C 1.0463(5) -0.7320(2) 0.41492(19) 0.0286(9) Uani 1 1 d .
H11 H 1.0903 -0.7747 0.4308 0.034 Uiso 1 1 calc R
C12 C 1.0610(5) -0.6735(2) 0.4375(2) 0.0309(9) Uani 1 1 d .
H12 H 1.1166 -0.6751 0.4687 0.037 Uiso 1 1 calc R
O12 O 1.2395(4) -0.11142(16) 0.19315(14) 0.0333(7) Uani 1 1 d .
O13 O 1.1668(4) 0.27477(15) 0.19525(14) 0.0376(8) Uani 1 1 d .
C13 C 0.9939(5) -0.6128(2) 0.41396(19) 0.0276(9) Uani 1 1 d .
H13 H 1.0026 -0.5729 0.4300 0.033 Uiso 1 1 calc R
C14 C 0.5552(5) -0.2352(2) 0.29576(19) 0.0293(9) Uani 1 1 d .
H14A H 0.4976 -0.2157 0.2638 0.035 Uiso 1 1 calc R
H14B H 0.6291 -0.1993 0.2978 0.035 Uiso 1 1 calc R
O14 O 0.9969(4) 0.19450(18) 0.26553(15) 0.0366(7) Uani 1 1 d .
O15 O 0.9728(3) 0.02524(15) 0.39112(13) 0.0270(6) Uani 1 1 d .
C15 C 0.4548(5) -0.2540(2) 0.35183(18) 0.0245(8) Uani 1 1 d .
O16 O 1.1234(3) 0.10629(15) 0.40841(13) 0.0281(6) Uani 1 1 d .
C16 C 0.3661(5) -0.2049(2) 0.3723(2) 0.0302(9) Uani 1 1 d .
H16 H 0.3636 -0.1584 0.3501 0.036 Uiso 1 1 calc R
O17 O 1.2602(3) -0.05522(15) 0.39843(13) 0.0268(6) Uani 1 1 d .
C17 C 0.2817(5) -0.2248(2) 0.4255(2) 0.0309(9) Uani 1 1 d .
H17 H 0.2210 -0.1918 0.4403 0.037 Uiso 1 1 calc R
O18 O 1.4133(3) 0.03860(14) 0.37061(13) 0.0261(6) Uani 1 1 d .
C18 C 0.2861(5) -0.2930(2) 0.4570(2) 0.0287(9) Uani 1 1 d .
H18 H 0.2296 -0.3075 0.4939 0.034 Uiso 1 1 calc R
C19 C 0.3744(5) -0.3395(2) 0.43364(18) 0.0264(8) Uani 1 1 d .
H19 H 0.3766 -0.3865 0.4548 0.032 Uiso 1 1 calc R
C20 C 0.5021(5) -0.5248(2) 0.41628(18) 0.0244(8) Uani 1 1 d .
C21 C 0.3790(5) -0.5628(2) 0.4597(2) 0.0359(10) Uani 1 1 d .
H21A H 0.3958 -0.6133 0.4674 0.054 Uiso 1 1 calc R
H21B H 0.2851 -0.5534 0.4441 0.054 Uiso 1 1 calc R
H21C H 0.3760 -0.5463 0.4957 0.054 Uiso 1 1 calc R
C22 C 0.8806(5) -0.4163(2) 0.39559(19) 0.0273(8) Uani 1 1 d .
C23 C 1.0068(7) -0.3908(4) 0.4221(3) 0.0610(19) Uani 1 1 d .
H23A H 0.9683 -0.3622 0.4492 0.091 Uiso 1 1 calc R
H23B H 1.0769 -0.3626 0.3914 0.091 Uiso 1 1 calc R
H23C H 1.0567 -0.4312 0.4427 0.091 Uiso 1 1 calc R
C24 C 1.2036(4) 0.0715(2) 0.23359(16) 0.0202(7) Uani 1 1 d .
C25 C 1.2257(4) 0.0197(2) 0.20060(17) 0.0214(7) Uani 1 1 d .
C26 C 1.2286(5) 0.0357(2) 0.14093(18) 0.0258(8) Uani 1 1 d .
H26 H 1.2420 -0.0008 0.1204 0.031 Uiso 1 1 calc R
C27 C 1.2122(5) 0.1039(2) 0.11074(19) 0.0296(9) Uani 1 1 d .
C28 C 1.1947(5) 0.1560(2) 0.14228(18) 0.0264(8) Uani 1 1 d .
H28 H 1.1866 0.2034 0.1225 0.032 Uiso 1 1 calc R
C29 C 1.1888(4) 0.1399(2) 0.20204(17) 0.0226(8) Uani 1 1 d .
C30 C 1.2133(7) 0.1216(3) 0.0459(2) 0.0448(12) Uani 1 1 d .
H30A H 1.2387 0.0800 0.0305 0.067 Uiso 1 1 calc R
H30B H 1.2864 0.1592 0.0285 0.067 Uiso 1 1 calc R
H30C H 1.1157 0.1370 0.0365 0.067 Uiso 1 1 calc R
C31 C 1.0502(5) -0.1532(2) 0.29709(19) 0.0272(8) Uani 1 1 d .
H31A H 1.1243 -0.1902 0.2995 0.033 Uiso 1 1 calc R
H31B H 0.9919 -0.1563 0.2655 0.033 Uiso 1 1 calc R
C32 C 0.9509(4) -0.1634(2) 0.35328(18) 0.0235(8) Uani 1 1 d .
C33 C 0.8600(5) -0.2231(2) 0.37428(19) 0.0284(9) Uani 1 1 d .
H33 H 0.8562 -0.2579 0.3523 0.034 Uiso 1 1 calc R
C34 C 0.7762(5) -0.2308(2) 0.4272(2) 0.0305(9) Uani 1 1 d .
H34 H 0.7140 -0.2711 0.4423 0.037 Uiso 1 1 calc R
C35 C 0.7830(5) -0.1791(2) 0.45834(19) 0.0283(9) Uani 1 1 d .
H35 H 0.7268 -0.1838 0.4952 0.034 Uiso 1 1 calc R
C36 C 0.8731(5) -0.1208(2) 0.43461(18) 0.0259(8) Uani 1 1 d .
H36 H 0.8770 -0.0851 0.4556 0.031 Uiso 1 1 calc R
C37 C 1.3191(5) 0.26723(19) 0.29282(18) 0.0248(8) Uani 1 1 d .
H37A H 1.2364 0.2978 0.3006 0.030 Uiso 1 1 calc R
H37B H 1.3853 0.2927 0.2587 0.030 Uiso 1 1 calc R
C38 C 1.4017(4) 0.24910(19) 0.34426(17) 0.0220(8) Uani 1 1 d .
C39 C 1.4608(5) 0.3010(2) 0.36724(18) 0.0265(8) Uani 1 1 d .
H39 H 1.4449 0.3490 0.3518 0.032 Uiso 1 1 calc R
C40 C 1.5429(5) 0.2817(2) 0.41274(19) 0.0275(9) Uani 1 1 d .
H40 H 1.5853 0.3162 0.4287 0.033 Uiso 1 1 calc R
C41 C 1.5621(5) 0.2108(2) 0.43471(19) 0.0284(9) Uani 1 1 d .
H41 H 1.6191 0.1960 0.4656 0.034 Uiso 1 1 calc R
C42 C 1.4972(5) 0.1623(2) 0.41090(18) 0.0262(8) Uani 1 1 d .
H42 H 1.5089 0.1138 0.4264 0.031 Uiso 1 1 calc R
C43 C 1.0041(5) 0.0731(2) 0.41595(18) 0.0231(8) Uani 1 1 d .
C44 C 0.8808(5) 0.0883(3) 0.4595(2) 0.0355(10) Uani 1 1 d .
H44A H 0.8766 0.0522 0.4953 0.053 Uiso 1 1 calc R
H44B H 0.7870 0.0883 0.4437 0.053 Uiso 1 1 calc R
H44C H 0.8991 0.1343 0.4676 0.053 Uiso 1 1 calc R
C45 C 1.3783(5) -0.0241(2) 0.39690(18) 0.0248(8) Uani 1 1 d .
C46 C 1.4968(6) -0.0620(3) 0.4288(3) 0.0526(16) Uani 1 1 d .
H46A H 1.4542 -0.1043 0.4560 0.079 Uiso 1 1 calc R
H46B H 1.5396 -0.0312 0.4501 0.079 Uiso 1 1 calc R
H46C H 1.5737 -0.0752 0.4011 0.079 Uiso 1 1 calc R
C47 C 0.1349(6) -0.4411(3) 0.2567(2) 0.0472(13) Uani 1 1 d .
H47A H 0.0660 -0.4815 0.2613 0.057 Uiso 1 1 calc R
H47B H 0.0756 -0.4004 0.2627 0.057 Uiso 1 1 calc R
C48 C 0.2395(6) -0.4585(4) 0.3050(2) 0.0512(15) Uani 1 1 d .
H48A H 0.3122 -0.4922 0.2953 0.077 Uiso 1 1 calc R
H48B H 0.1812 -0.4786 0.3422 0.077 Uiso 1 1 calc R
H48C H 0.2903 -0.4154 0.3076 0.077 Uiso 1 1 calc R
C49 C 0.2927(7) -0.4889(3) 0.1827(3) 0.0482(13) Uani 1 1 d .
H49A H 0.3691 -0.5009 0.2089 0.058 Uiso 1 1 calc R
H49B H 0.3433 -0.4771 0.1426 0.058 Uiso 1 1 calc R
C51 C 0.0982(6) -0.4033(3) 0.1554(3) 0.0492(13) Uani 1 1 d .
H51A H 0.0556 -0.3590 0.1625 0.059 Uiso 1 1 calc R
H51B H 0.0180 -0.4395 0.1656 0.059 Uiso 1 1 calc R
C52 C 0.1530(7) -0.3925(3) 0.0891(2) 0.0468(13) Uani 1 1 d .
H52A H 0.2110 -0.3486 0.0759 0.070 Uiso 1 1 calc R
H52B H 0.0679 -0.3905 0.0677 0.070 Uiso 1 1 calc R
H52C H 0.2142 -0.4318 0.0824 0.070 Uiso 1 1 calc R
C53 C 0.3324(6) -0.3695(3) 0.1872(3) 0.0490(13) Uani 1 1 d .
H53A H 0.3794 -0.3601 0.1465 0.059 Uiso 1 1 calc R
H53B H 0.4086 -0.3876 0.2122 0.059 Uiso 1 1 calc R
C54 C 0.2720(7) -0.2951(3) 0.2023(3) 0.0588(18) Uani 1 1 d .
H54A H 0.1945 -0.2774 0.1785 0.088 Uiso 1 1 calc R
H54B H 0.3536 -0.2605 0.1941 0.088 Uiso 1 1 calc R
H54C H 0.2323 -0.3032 0.2433 0.088 Uiso 1 1 calc R
C55 C 0.6370(6) 0.0559(3) 0.2574(2) 0.0468(13) Uani 1 1 d .
H55A H 0.5873 0.0100 0.2609 0.056 Uiso 1 1 calc R
H55B H 0.5603 0.0892 0.2657 0.056 Uiso 1 1 calc R
C56 C 0.7513(4) 0.0474(2) 0.30705(16) 0.0210(8) Uani 1 1 d .
H56A H 0.8122 0.0066 0.3055 0.031 Uiso 1 1 calc R
H56B H 0.6945 0.0411 0.3455 0.031 Uiso 1 1 calc R
H56C H 0.8146 0.0896 0.2995 0.031 Uiso 1 1 calc R
C57 C 0.8357(6) 0.0351(3) 0.1824(3) 0.0521(14) Uani 1 1 d .
H57A H 0.9119 0.0392 0.2075 0.063 Uiso 1 1 calc R
H57B H 0.8801 0.0528 0.1418 0.063 Uiso 1 1 calc R
C58 C 0.7913(8) -0.0467(3) 0.1911(4) 0.0656(18) Uani 1 1 d .
H58A H 0.7464 -0.0650 0.2310 0.098 Uiso 1 1 calc R
H58B H 0.8797 -0.0730 0.1830 0.098 Uiso 1 1 calc R
H58C H 0.7209 -0.0519 0.1645 0.098 Uiso 1 1 calc R
C59 C 0.5905(6) 0.0800(3) 0.1569(2) 0.0414(11) Uani 1 1 d .
H59A H 0.5101 0.1102 0.1680 0.050 Uiso 1 1 calc R
H59B H 0.5494 0.0316 0.1648 0.050 Uiso 1 1 calc R
C60 C 0.6409(5) 0.1056(2) 0.08731(18) 0.0277(8) Uani 1 1 d .
H60A H 0.6847 0.1530 0.0787 0.042 Uiso 1 1 calc R
H60B H 0.5548 0.1056 0.0667 0.042 Uiso 1 1 calc R
H60C H 0.7135 0.0734 0.0748 0.042 Uiso 1 1 calc R
C61 C 0.7745(7) 0.1542(3) 0.1867(3) 0.0478(13) Uani 1 1 d .
H61A H 0.8185 0.1689 0.1458 0.057 Uiso 1 1 calc R
H61B H 0.8558 0.1517 0.2107 0.057 Uiso 1 1 calc R
C63 C 1.0572(9) -0.3527(3) -0.1043(3) 0.0622(18) Uani 1 1 d .
H63A H 0.9748 -0.3419 -0.1277 0.075 Uiso 1 1 calc R
H63B H 1.1492 -0.3502 -0.1312 0.075 Uiso 1 1 calc R
C64 C 1.5383(9) -0.3503(3) -0.1068(3) 0.0620(17) Uani 1 1 d .
H64A H 1.4677 -0.3474 -0.1354 0.074 Uiso 1 1 calc R
H64B H 1.6383 -0.3409 -0.1284 0.074 Uiso 1 1 calc R
C65 C 1.0428(8) -0.1502(3) 0.1010(3) 0.0589(16) Uani 1 1 d .
H65A H 0.9559 -0.1603 0.1309 0.071 Uiso 1 1 calc R
H65B H 1.1314 -0.1507 0.1209 0.071 Uiso 1 1 calc R
C66 C 1.5194(8) -0.1479(3) 0.1077(3) 0.0581(16) Uani 1 1 d .
H66A H 1.6160 -0.1600 0.1213 0.070 Uiso 1 1 calc R
H66B H 1.4452 -0.1521 0.1422 0.070 Uiso 1 1 calc R

loop_
_atom_site_aniso_label
_atom_site_aniso_U_11
_atom_site_aniso_U_22
_atom_site_aniso_U_33
_atom_site_aniso_U_23
_atom_site_aniso_U_13
_atom_site_aniso_U_12
Cu1 0.0233(2) 0.0132(2) 0.0281(3) -0.00731(18) -0.00735(19) 0.00317(17)
Cl1 0.0977(15) 0.0482(9) 0.0941(14) -0.0107(9) -0.0181(11) -0.0072(9)
S1 0.0281(5) 0.0161(4) 0.0310(5) -0.0062(4) -0.0102(4) 0.0014(4)
O1 0.0304(15) 0.0146(12) 0.0249(14) -0.0049(10) -0.0038(11) 0.0056(11)
N1 0.037(2) 0.0176(16) 0.038(2) -0.0131(14) -0.0169(16) 0.0110(14)
C1 0.0198(18) 0.0175(17) 0.0235(18) -0.0047(14) -0.0032(14) 0.0027(14)
Cu2 0.0241(2) 0.0121(2) 0.0279(3) -0.00436(17) -0.00130(19) 0.00264(17)
O2 0.0271(16) 0.0271(16) 0.051(2) 0.0042(14) -0.0085(14) -0.0020(13)
S2 0.0326(5) 0.0145(4) 0.0301(5) -0.0057(4) -0.0002(4) -0.0005(4)
N2 0.0238(17) 0.0165(15) 0.0285(17) -0.0060(13) -0.0057(13) 0.0024(12)
C2 0.0225(19) 0.0183(18) 0.029(2) -0.0067(15) -0.0065(15) 0.0004(14)
Cu3 0.0229(2) 0.0134(2) 0.0257(2) -0.00693(17) -0.00181(18) -0.00150(17)
O3 0.057(2) 0.0216(15) 0.0381(18) -0.0132(13) -0.0192(16) 0.0040(14)
Cl3 0.140(3) 0.110(2) 0.141(3) -0.0523(19) -0.038(2) 0.0370(19)
Cl3B 0.1133(16) 0.0498(9) 0.0637(10) -0.0081(8) 0.0150(10) 0.0097(9)
S3 0.0268(5) 0.0153(4) 0.0299(5) -0.0080(4) 0.0006(4) -0.0008(3)
N3 0.044(2) 0.0148(16) 0.033(2) -0.0024(14) 0.0081(16) 0.0075(15)
C3 0.029(2) 0.026(2) 0.030(2) -0.0107(16) -0.0059(17) 0.0007(16)
Cu4 0.0233(2) 0.0113(2) 0.0262(2) -0.00405(17) -0.00712(18) -0.00020(16)
O4 0.053(2) 0.0154(14) 0.0351(17) -0.0010(12) 0.0050(15) -0.0014(13)
Cl4 0.0898(13) 0.0548(9) 0.0489(8) 0.0016(7) -0.0096(8) -0.0197(8)
S4 0.0310(5) 0.0158(4) 0.0299(5) -0.0067(4) -0.0109(4) 0.0029(4)
N4 0.0204(16) 0.0181(15) 0.0291(17) -0.0069(13) -0.0053(13) 0.0034(12)
C4 0.036(2) 0.028(2) 0.026(2) -0.0032(17) -0.0056(17) -0.0018(17)
Cl5 0.1205(16) 0.0506(9) 0.0525(9) -0.0107(7) -0.0285(10) -0.0125(9)
O5 0.0325(17) 0.0303(16) 0.0474(19) -0.0163(14) -0.0067(14) -0.0037(13)
N5 0.0333(19) 0.0181(16) 0.0332(19) -0.0125(14) 0.0059(15) -0.0091(14)
C5 0.028(2) 0.0223(19) 0.029(2) -0.0019(16) -0.0019(16) -0.0001(16)
Cl6 0.1011(15) 0.0614(10) 0.0778(12) -0.0171(9) -0.0212(11) 0.0254(10)
O6 0.0272(15) 0.0209(14) 0.0367(17) -0.0034(12) -0.0016(12) 0.0018(11)
N6 0.0219(16) 0.0167(15) 0.0290(17) -0.0048(13) -0.0052(13) 0.0008(12)
C6 0.0208(18) 0.0190(18) 0.030(2) -0.0069(15) -0.0021(15) 0.0022(14)
Cl7 0.0806(12) 0.0500(8) 0.0644(10) -0.0152(7) -0.0162(8) 0.0018(8)
O7 0.0286(15) 0.0172(13) 0.0358(16) -0.0041(12) -0.0005(12) 0.0017(11)
N7 0.040(2) 0.0128(15) 0.036(2) -0.0029(13) -0.0183(16) -0.0029(14)
C7 0.076(4) 0.039(3) 0.026(2) -0.005(2) -0.008(2) -0.008(3)
Cl8 0.209(3) 0.0423(9) 0.0907(14) -0.0028(9) -0.0886(18) -0.0166(13)
O8 0.0283(15) 0.0182(13) 0.0420(17) -0.0144(12) -0.0127(13) 0.0038(11)
N8 0.0221(16) 0.0142(14) 0.0288(17) -0.0056(12) -0.0063(13) -0.0012(12)
C8 0.030(2) 0.0146(17) 0.036(2) -0.0100(15) -0.0103(17) 0.0053(15)
Cl9 0.0891(13) 0.0615(10) 0.0621(10) -0.0101(8) -0.0032(9) -0.0212(9)
O9 0.0275(15) 0.0214(14) 0.0335(16) -0.0096(12) -0.0058(12) 0.0026(11)
N9 0.0262(18) 0.0302(19) 0.036(2) -0.0052(15) -0.0045(15) 0.0030(15)
C9 0.0237(19) 0.0162(17) 0.028(2) -0.0059(15) -0.0028(15) 0.0017(14)
Cl10 0.1052(15) 0.0483(9) 0.0677(11) -0.0136(8) 0.0244(10) 0.0092(9)
O10 0.0303(15) 0.0139(12) 0.0232(14) -0.0046(10) -0.0060(11) -0.0042(10)
N10 0.0243(18) 0.0289(19) 0.040(2) -0.0040(16) -0.0019(15) 0.0009(14)
C10 0.031(2) 0.0187(18) 0.035(2) -0.0091(16) -0.0068(17) 0.0061(16)
O11 0.0246(15) 0.0244(15) 0.051(2) -0.0021(14) -0.0053(14) 0.0039(12)
C11 0.031(2) 0.0218(19) 0.033(2) -0.0034(16) -0.0054(17) 0.0089(16)
C12 0.031(2) 0.030(2) 0.033(2) -0.0062(18) -0.0100(18) 0.0034(17)
O12 0.0441(19) 0.0227(15) 0.0344(17) -0.0154(13) 0.0064(14) -0.0042(13)
O13 0.060(2) 0.0167(14) 0.0383(18) -0.0010(12) -0.0230(16) 0.0036(14)
C13 0.029(2) 0.0209(19) 0.035(2) -0.0081(16) -0.0113(17) 0.0030(16)
C14 0.038(2) 0.0151(18) 0.035(2) -0.0056(16) -0.0045(18) 0.0076(16)
O14 0.0293(17) 0.0399(18) 0.048(2) -0.0237(15) -0.0075(14) 0.0053(14)
O15 0.0287(15) 0.0207(14) 0.0328(16) -0.0104(12) -0.0008(12) -0.0007(11)
C15 0.030(2) 0.0180(18) 0.029(2) -0.0092(15) -0.0101(16) 0.0047(15)
O16 0.0275(15) 0.0249(14) 0.0343(16) -0.0124(12) -0.0024(12) 0.0003(12)
C16 0.038(2) 0.0204(19) 0.034(2) -0.0091(17) -0.0089(18) 0.0094(17)
O17 0.0283(15) 0.0204(14) 0.0315(15) -0.0036(11) -0.0070(12) -0.0005(11)
C17 0.032(2) 0.029(2) 0.037(2) -0.0176(18) -0.0076(18) 0.0077(17)
O18 0.0255(15) 0.0145(12) 0.0391(17) -0.0046(11) -0.0097(12) 0.0007(11)
C18 0.025(2) 0.031(2) 0.033(2) -0.0132(18) -0.0018(17) -0.0001(16)
C19 0.029(2) 0.0215(19) 0.030(2) -0.0069(16) -0.0049(16) 0.0009(16)
C20 0.028(2) 0.0159(17) 0.031(2) -0.0069(15) -0.0063(16) -0.0029(15)
C21 0.028(2) 0.025(2) 0.049(3) -0.0004(19) 0.002(2) 0.0000(17)
C22 0.033(2) 0.0192(18) 0.031(2) -0.0076(16) -0.0068(17) 0.0025(16)
C23 0.048(3) 0.066(4) 0.097(5) -0.060(4) -0.039(3) 0.023(3)
C24 0.0198(18) 0.0192(17) 0.0224(18) -0.0054(14) -0.0040(14) -0.0033(14)
C25 0.0191(18) 0.0187(17) 0.027(2) -0.0067(15) -0.0026(14) -0.0010(14)
C26 0.025(2) 0.026(2) 0.028(2) -0.0107(16) -0.0008(16) 0.0005(16)
C27 0.034(2) 0.030(2) 0.025(2) -0.0070(17) -0.0034(17) 0.0018(17)
C28 0.030(2) 0.0215(19) 0.027(2) -0.0017(15) -0.0057(16) 0.0002(16)
C29 0.0224(19) 0.0201(18) 0.0259(19) -0.0052(15) -0.0058(15) -0.0011(14)
C30 0.064(4) 0.042(3) 0.027(2) -0.008(2) -0.004(2) 0.006(2)
C31 0.032(2) 0.0183(18) 0.032(2) -0.0086(16) -0.0022(17) -0.0050(16)
C32 0.0236(19) 0.0162(17) 0.031(2) -0.0040(15) -0.0076(16) 0.0008(14)
C33 0.034(2) 0.0190(19) 0.033(2) -0.0042(16) -0.0073(18) -0.0056(16)
C34 0.031(2) 0.0216(19) 0.036(2) 0.0027(17) -0.0080(18) -0.0046(16)
C35 0.025(2) 0.028(2) 0.028(2) -0.0001(16) 0.0000(16) 0.0010(16)
C36 0.025(2) 0.0225(19) 0.030(2) -0.0049(16) -0.0031(16) 0.0016(15)
C37 0.029(2) 0.0133(17) 0.032(2) -0.0022(15) -0.0093(17) -0.0034(15)
C38 0.0232(19) 0.0143(17) 0.028(2) -0.0042(14) -0.0023(15) -0.0024(14)
C39 0.031(2) 0.0162(18) 0.032(2) -0.0050(15) -0.0047(17) -0.0032(15)
C40 0.029(2) 0.0225(19) 0.033(2) -0.0099(16) -0.0060(17) -0.0039(16)
C41 0.029(2) 0.025(2) 0.031(2) -0.0056(17) -0.0087(17) -0.0023(16)
C42 0.029(2) 0.0192(18) 0.031(2) -0.0039(15) -0.0096(17) 0.0012(15)
C43 0.027(2) 0.0160(17) 0.028(2) -0.0062(14) -0.0051(16) 0.0050(14)
C44 0.030(2) 0.034(2) 0.045(3) -0.020(2) 0.001(2) 0.0018(18)
C45 0.027(2) 0.0169(17) 0.031(2) -0.0054(15) -0.0062(16) 0.0038(15)
C46 0.045(3) 0.030(3) 0.077(4) 0.014(3) -0.031(3) -0.005(2)
C47 0.037(3) 0.052(3) 0.048(3) -0.002(2) 0.000(2) 0.004(2)
C48 0.036(3) 0.072(4) 0.038(3) 0.000(3) -0.001(2) 0.022(3)
C49 0.051(3) 0.040(3) 0.055(3) -0.011(2) -0.013(3) 0.012(2)
C51 0.043(3) 0.045(3) 0.056(3) 0.000(3) -0.013(3) 0.004(2)
C52 0.058(3) 0.044(3) 0.040(3) -0.008(2) -0.015(2) 0.009(3)
C53 0.039(3) 0.050(3) 0.056(3) -0.010(3) -0.003(2) -0.010(2)
C54 0.063(4) 0.065(4) 0.053(3) -0.034(3) 0.011(3) -0.037(3)
C55 0.031(3) 0.060(3) 0.044(3) 0.000(2) -0.006(2) -0.008(2)
C56 0.0091(15) 0.031(2) 0.0217(18) -0.0011(15) -0.0046(13) -0.0095(14)
C57 0.032(3) 0.056(3) 0.074(4) -0.025(3) -0.008(3) 0.011(2)
C58 0.062(4) 0.043(3) 0.092(5) -0.010(3) -0.020(4) 0.022(3)
C59 0.034(3) 0.044(3) 0.046(3) -0.009(2) -0.007(2) 0.001(2)
C60 0.030(2) 0.025(2) 0.028(2) -0.0070(16) -0.0016(17) -0.0041(16)
C61 0.053(3) 0.039(3) 0.051(3) -0.008(2) -0.009(3) -0.011(2)
C63 0.086(5) 0.055(4) 0.043(3) -0.006(3) -0.007(3) 0.025(3)
C64 0.086(5) 0.050(3) 0.050(3) -0.007(3) -0.017(3) -0.015(3)
C65 0.078(5) 0.043(3) 0.055(4) -0.004(3) -0.018(3) -0.017(3)
C66 0.067(4) 0.056(4) 0.051(3) -0.014(3) -0.008(3) 0.024(3)

loop_
_atom_type_symbol
_atom_type_description
_atom_type_scat_dispersion_real
_atom_type_scat_dispersion_imag
_atom_type_scat_source
C C 0.0033 0.0016 'International Tables Vol C Tables 4.2.6.8 and 6.1.1.4'
H H 0.0000 0.0000 'International Tables Vol C Tables 4.2.6.8 and 6.1.1.4'
O O 0.0106 0.0060 'International Tables Vol C Tables 4.2.6.8 and 6.1.1.4'
S S 0.1246 0.1234 'International Tables Vol C Tables 4.2.6.8 and 6.1.1.4'
Cl Cl 0.1484 0.1585 'International Tables Vol C Tables 4.2.6.8 and 6.1.1.4'
Cu Cu 0.3201 1.2651 'International Tables Vol C Tables 4.2.6.8 and 6.1.1.4'
N N 0.0061 0.0033 'International Tables Vol C Tables 4.2.6.8 and 6.1.1.4'

loop_
_geom_angle_atom_site_label_1
_geom_angle_atom_site_label_2
_geom_angle_atom_site_label_3
_geom_angle
O1 Cu1 N2 170.81(13)
O1 Cu1 O6 97.49(12)
N1 Cu1 O1 93.61(13)
N1 Cu1 N2 80.90(14)
N1 Cu1 O6 106.65(15)
N2 Cu1 O6 91.17(13)
O8 Cu1 O1 93.68(12)
O8 Cu1 N1 153.87(15)
O8 Cu1 N2 88.25(13)
O8 Cu1 O6 97.22(13)
N1 S1 C2 103.50(19)
O2 S1 N1 113.6(2)
O2 S1 C2 105.42(19)
O2 S1 O3 114.4(2)
O3 S1 N1 110.78(19)
O3 S1 C2 108.4(2)
Cu1 O1 Cu2 112.87(13)
C1 O1 Cu1 122.9(2)
C1 O1 Cu2 124.2(2)
S1 N1 Cu1 122.94(19)
C8 N1 Cu1 117.5(3)
C8 N1 S1 117.1(3)
O1 C1 C2 122.6(3)
O1 C1 C6 122.1(3)
C2 C1 C6 115.3(4)
O1 Cu2 N4 169.30(13)
O1 Cu2 O9 95.28(11)
N3 Cu2 O1 93.06(13)
N3 Cu2 N4 80.93(14)
N3 Cu2 O9 104.01(15)
N4 Cu2 O9 94.76(12)
O7 Cu2 O1 94.66(12)
O7 Cu2 N3 156.52(16)
O7 Cu2 N4 87.71(13)
O7 Cu2 O9 97.33(12)
N3 S2 C6 103.1(2)
O4 S2 N3 110.7(2)
O4 S2 C6 107.8(2)
O5 S2 N3 113.6(2)
O5 S2 O4 114.7(2)
O5 S2 C6 105.98(19)
C9 N2 Cu1 115.0(3)
C9 N2 C13 119.0(3)
C13 N2 Cu1 125.7(3)
C1 C2 S1 120.3(3)
C3 C2 S1 116.9(3)
C3 C2 C1 122.7(4)
N5 Cu3 N6 81.06(14)
N5 Cu3 O10 92.79(13)
N5 Cu3 O17 105.31(14)
N6 Cu3 O17 95.03(12)
O10 Cu3 N6 169.40(12)
O10 Cu3 O17 94.92(11)
O15 Cu3 N5 156.28(15)
O15 Cu3 N6 87.75(13)
O15 Cu3 O10 94.76(12)
O15 Cu3 O17 96.41(12)
N5 S3 C25 103.00(19)
O11 S3 N5 113.7(2)
O11 S3 O12 114.8(2)
O11 S3 C25 105.91(18)
O12 S3 N5 110.49(19)
O12 S3 C25 107.93(19)
S2 N3 Cu2 121.8(2)
C14 N3 Cu2 118.5(3)
C14 N3 S2 117.9(3)
C2 C3 H3 119.5
C2 C3 C4 121.1(4)
C4 C3 H3 119.5
N7 Cu4 N8 80.92(14)
N7 Cu4 O10 93.78(13)
N7 Cu4 O16 105.67(15)
N8 Cu4 O16 91.06(13)
O10 Cu4 N8 170.56(13)
O10 Cu4 O16 97.93(12)
O18 Cu4 N7 155.42(15)
O18 Cu4 N8 88.26(13)
O18 Cu4 O10 93.58(12)
O18 Cu4 O16 96.48(12)
N7 S4 C29 103.50(19)
O13 S4 N7 110.84(19)
O13 S4 C29 108.3(2)
O14 S4 N7 113.5(2)
O14 S4 O13 114.2(2)
O14 S4 C29 105.59(19)
C15 N4 Cu2 114.8(3)
C19 N4 Cu2 125.9(3)
C19 N4 C15 119.3(3)
C3 C4 C5 117.5(4)
C3 C4 C7 121.5(4)
C5 C4 C7 121.0(4)
S3 N5 Cu3 122.79(19)
C31 N5 Cu3 118.1(3)
C31 N5 S3 117.4(3)
C4 C5 H5 119.3
C6 C5 C4 121.5(4)
C6 C5 H5 119.3
C20 O6 Cu1 127.1(3)
C32 N6 Cu3 115.0(3)
C36 N6 Cu3 126.0(3)
C36 N6 C32 119.1(3)
C1 C6 S2 120.0(3)
C5 C6 C1 121.9(4)
C5 C6 S2 118.1(3)
C20 O7 Cu2 133.7(3)
S4 N7 Cu4 122.9(2)
C37 N7 Cu4 117.8(3)
C37 N7 S4 117.4(3)
C4 C7 H7A 109.5
C4 C7 H7B 109.5
C4 C7 H7C 109.5
H7A C7 H7B 109.5
H7A C7 H7C 109.5
H7B C7 H7C 109.5
C22 O8 Cu1 132.4(3)
C38 N8 Cu4 114.8(3)
C38 N8 C42 119.1(3)
C42 N8 Cu4 125.7(3)
N1 C8 H8A 109.9
N1 C8 H8B 109.9
N1 C8 C9 108.9(3)
H8A C8 H8B 108.3
C9 C8 H8A 109.9
C9 C8 H8B 109.9
C22 O9 Cu2 127.5(3)
C47 N9 C49 110.1(4)
C51 N9 C47 107.5(4)
C51 N9 C49 110.7(4)
C53 N9 C47 111.7(4)
C53 N9 C49 104.6(4)
C53 N9 C51 112.2(4)
N2 C9 C8 116.8(3)
N2 C9 C10 121.5(4)
C10 C9 C8 121.7(4)
Cu4 O10 Cu3 112.98(13)
C24 O10 Cu3 124.0(2)
C24 O10 Cu4 123.0(2)
C57 N10 C55 110.6(4)
C59 N10 C55 107.0(4)
C59 N10 C57 111.7(4)
C61 N10 C55 110.6(4)
C61 N10 C57 106.2(4)
C61 N10 C59 110.9(4)
C9 C10 H10 120.5
C11 C10 C9 119.1(4)
C11 C10 H10 120.5
C10 C11 H11 120.6
C12 C11 C10 118.8(4)
C12 C11 H11 120.6
C11 C12 H12 120.5
C13 C12 C11 119.0(4)
C13 C12 H12 120.5
N2 C13 C12 122.4(4)
N2 C13 H13 118.8
C12 C13 H13 118.8
N3 C14 H14A 109.9
N3 C14 H14B 109.9
N3 C14 C15 108.8(3)
H14A C14 H14B 108.3
C15 C14 H14A 109.9
C15 C14 H14B 109.9
C43 O15 Cu3 133.9(3)
N4 C15 C14 116.8(3)
N4 C15 C16 121.3(4)
C16 C15 C14 121.9(4)
C43 O16 Cu4 126.6(3)
C15 C16 H16 120.5
C17 C16 C15 119.0(4)
C17 C16 H16 120.5
C45 O17 Cu3 129.0(3)
C16 C17 H17 120.2
C16 C17 C18 119.6(4)
C18 C17 H17 120.2
C45 O18 Cu4 131.6(3)
C17 C18 H18 120.8
C19 C18 C17 118.4(4)
C19 C18 H18 120.8
N4 C19 C18 122.4(4)
N4 C19 H19 118.8
C18 C19 H19 118.8
O6 C20 O7 126.6(4)
O6 C20 C21 119.1(4)
O7 C20 C21 114.3(4)
C20 C21 H21A 109.5
C20 C21 H21B 109.5
C20 C21 H21C 109.5
H21A C21 H21B 109.5
H21A C21 H21C 109.5
H21B C21 H21C 109.5
O8 C22 C23 113.8(4)
O9 C22 O8 127.4(4)
O9 C22 C23 118.9(4)
C22 C23 H23A 109.5
C22 C23 H23B 109.5
C22 C23 H23C 109.5
H23A C23 H23B 109.5
H23A C23 H23C 109.5
H23B C23 H23C 109.5
O10 C24 C25 121.9(3)
O10 C24 C29 122.4(3)
C29 C24 C25 115.7(3)
C24 C25 S3 120.4(3)
C26 C25 S3 117.6(3)
C26 C25 C24 122.0(4)
C25 C26 H26 119.4
C25 C26 C27 121.2(4)
C27 C26 H26 119.4
C26 C27 C28 117.8(4)
C26 C27 C30 121.5(4)
C28 C27 C30 120.7(4)
C27 C28 H28 119.5
C29 C28 C27 121.0(4)
C29 C28 H28 119.5
C24 C29 S4 120.7(3)
C28 C29 S4 116.8(3)
C28 C29 C24 122.3(4)
C27 C30 H30A 109.5
C27 C30 H30B 109.5
C27 C30 H30C 109.5
H30A C30 H30B 109.5
H30A C30 H30C 109.5
H30B C30 H30C 109.5
N5 C31 H31A 109.9
N5 C31 H31B 109.9
N5 C31 C32 108.9(3)
H31A C31 H31B 108.3
C32 C31 H31A 109.9
C32 C31 H31B 109.9
N6 C32 C31 116.9(3)
N6 C32 C33 121.3(4)
C33 C32 C31 121.8(4)
C32 C33 H33 120.5
C34 C33 C32 119.1(4)
C34 C33 H33 120.5
C33 C34 H34 120.3
C33 C34 C35 119.4(4)
C35 C34 H34 120.3
C34 C35 H35 120.7
C36 C35 C34 118.5(4)
C36 C35 H35 120.7
N6 C36 C35 122.5(4)
N6 C36 H36 118.7
C35 C36 H36 118.7
N7 C37 H37A 110.0
N7 C37 H37B 110.0
N7 C37 C38 108.6(3)
H37A C37 H37B 108.4
C38 C37 H37A 110.0
C38 C37 H37B 110.0
N8 C38 C37 117.0(3)
N8 C38 C39 121.6(4)
C39 C38 C37 121.4(3)
C38 C39 H39 120.3
C40 C39 C38 119.3(4)
C40 C39 H39 120.3
C39 C40 H40 120.7
C39 C40 C41 118.7(4)
C41 C40 H40 120.7
C40 C41 H41 120.6
C42 C41 C40 118.9(4)
C42 C41 H41 120.6
N8 C42 C41 122.4(4)
N8 C42 H42 118.8
C41 C42 H42 118.8
O15 C43 C44 114.1(4)
O16 C43 O15 126.5(4)
O16 C43 C44 119.4(4)
C43 C44 H44A 109.5
C43 C44 H44B 109.5
C43 C44 H44C 109.5
H44A C44 H44B 109.5
H44A C44 H44C 109.5
H44B C44 H44C 109.5
O17 C45 O18 126.7(4)
O17 C45 C46 119.0(4)
O18 C45 C46 114.3(4)
C45 C46 H46A 109.5
C45 C46 H46B 109.5
C45 C46 H46C 109.5
H46A C46 H46B 109.5
H46A C46 H46C 109.5
H46B C46 H46C 109.5
N9 C47 H47A 108.6
N9 C47 H47B 108.6
N9 C47 C48 114.7(4)
H47A C47 H47B 107.6
C48 C47 H47A 108.6
C48 C47 H47B 108.6
C47 C48 H48A 109.5
C47 C48 H48B 109.5
C47 C48 H48C 109.5
H48A C48 H48B 109.5
H48A C48 H48C 109.5
H48B C48 H48C 109.5
Cl1 C49 H49A 108.8
Cl1 C49 H49B 108.8
N9 C49 Cl1 113.9(4)
N9 C49 H49A 108.8
N9 C49 H49B 108.8
H49A C49 H49B 107.7
N9 C51 H51A 108.3
N9 C51 H51B 108.3
N9 C51 C52 115.9(5)
H51A C51 H51B 107.4
C52 C51 H51A 108.3
C52 C51 H51B 108.3
C51 C52 H52A 109.5
C51 C52 H52B 109.5
C51 C52 H52C 109.5
H52A C52 H52B 109.5
H52A C52 H52C 109.5
H52B C52 H52C 109.5
N9 C53 H53A 108.9
N9 C53 H53B 108.9
N9 C53 C54 113.3(4)
H53A C53 H53B 107.7
C54 C53 H53A 108.9
C54 C53 H53B 108.9
C53 C54 H54A 109.5
C53 C54 H54B 109.5
C53 C54 H54C 109.5
H54A C54 H54B 109.5
H54A C54 H54C 109.5
H54B C54 H54C 109.5
N10 C55 H55A 108.6
N10 C55 H55B 108.6
N10 C55 C56 114.8(4)
H55A C55 H55B 107.5
C56 C55 H55A 108.6
C56 C55 H55B 108.6
C55 C56 H56A 109.5
C55 C56 H56B 109.5
C55 C56 H56C 109.5
H56A C56 H56B 109.5
H56A C56 H56C 109.5
H56B C56 H56C 109.5
N10 C57 H57A 108.6
N10 C57 H57B 108.6
N10 C57 C58 114.7(5)
H57A C57 H57B 107.6
C58 C57 H57A 108.6
C58 C57 H57B 108.6
C57 C58 H58A 109.5
C57 C58 H58B 109.5
C57 C58 H58C 109.5
H58A C58 H58B 109.5
H58A C58 H58C 109.5
H58B C58 H58C 109.5
N10 C59 H59A 108.2
N10 C59 H59B 108.2
N10 C59 C60 116.5(4)
H59A C59 H59B 107.3
C60 C59 H59A 108.2
C60 C59 H59B 108.2
C59 C60 H60A 109.5
C59 C60 H60B 109.5
C59 C60 H60C 109.5
H60A C60 H60B 109.5
H60A C60 H60C 109.5
H60B C60 H60C 109.5
Cl3 C61 H61A 107.9
Cl3 C61 H61B 107.9
N10 C61 Cl3 117.6(4)
N10 C61 H61A 107.9
N10 C61 H61B 107.9
H61A C61 H61B 107.2
Cl3B C63 Cl4 112.8(3)
Cl3B C63 H63A 109.0
Cl3B C63 H63B 109.0
Cl4 C63 H63A 109.0
Cl4 C63 H63B 109.0
H63A C63 H63B 107.8
Cl5 C64 Cl6 113.2(4)
Cl5 C64 H64A 108.9
Cl5 C64 H64B 108.9
Cl6 C64 H64A 108.9
Cl6 C64 H64B 108.9
H64A C64 H64B 107.8
Cl7 C65 H65A 109.1
Cl7 C65 H65B 109.1
Cl8 C65 Cl7 112.5(4)
Cl8 C65 H65A 109.1
Cl8 C65 H65B 109.1
H65A C65 H65B 107.8
Cl9 C66 Cl10 112.5(4)
Cl9 C66 H66A 109.1
Cl9 C66 H66B 109.1
Cl10 C66 H66A 109.1
Cl10 C66 H66B 109.1
H66A C66 H66B 107.8

loop_
_geom_bond_atom_site_label_1
_geom_bond_atom_site_label_2
_geom_bond_distance
Cu1 O1 2.003(3)
Cu1 N1 1.944(3)
Cu1 N2 2.034(3)
Cu1 O6 2.195(3)
Cu1 O8 1.937(3)
Cl1 C49 1.742(6)
S1 N1 1.570(4)
S1 O2 1.444(4)
S1 C2 1.774(4)
S1 O3 1.451(3)
O1 C1 1.335(5)
O1 Cu2 2.018(3)
N1 C8 1.466(5)
C1 C2 1.403(5)
C1 C6 1.419(5)
Cu2 N3 1.944(4)
Cu2 N4 2.038(3)
Cu2 O7 1.941(3)
Cu2 O9 2.179(3)
S2 N3 1.574(4)
S2 O4 1.455(3)
S2 O5 1.452(4)
S2 C6 1.766(4)
N2 C9 1.339(5)
N2 C13 1.340(5)
C2 C3 1.388(6)
Cu3 N5 1.943(3)
Cu3 N6 2.035(3)
Cu3 O10 2.014(3)
Cu3 O15 1.939(3)
Cu3 O17 2.174(3)
Cl3 C61 1.656(7)
Cl3B C63 1.748(7)
S3 N5 1.572(4)
S3 O11 1.448(3)
S3 O12 1.454(3)
S3 C25 1.769(4)
N3 C14 1.450(5)
C3 H3 0.9500
C3 C4 1.391(6)
Cu4 N7 1.945(3)
Cu4 N8 2.031(3)
Cu4 O10 2.002(3)
Cu4 O16 2.195(3)
Cu4 O18 1.942(3)
Cl4 C63 1.759(7)
S4 N7 1.572(4)
S4 O13 1.451(3)
S4 O14 1.443(4)
S4 C29 1.769(4)
N4 C15 1.347(5)
N4 C19 1.338(5)
C4 C5 1.395(6)
C4 C7 1.506(6)
Cl5 C64 1.756(7)
N5 C31 1.457(5)
C5 H5 0.9500
C5 C6 1.385(6)
Cl6 C64 1.757(7)
O6 C20 1.242(5)
N6 C32 1.344(5)
N6 C36 1.338(5)
Cl7 C65 1.756(7)
O7 C20 1.267(5)
N7 C37 1.462(5)
C7 H7A 0.9800
C7 H7B 0.9800
C7 H7C 0.9800
Cl8 C65 1.746(6)
O8 C22 1.271(5)
N8 C38 1.337(5)
N8 C42 1.344(5)
C8 H8A 0.9900
C8 H8B 0.9900
C8 C9 1.496(6)
Cl9 C66 1.752(7)
O9 C22 1.235(5)
N9 C47 1.514(7)
N9 C49 1.521(6)
N9 C51 1.508(7)
N9 C53 1.502(6)
C9 C10 1.391(5)
Cl10 C66 1.762(7)
O10 C24 1.337(5)
N10 C55 1.516(6)
N10 C57 1.516(6)
N10 C59 1.515(6)
N10 C61 1.510(6)
C10 H10 0.9500
C10 C11 1.385(6)
C11 H11 0.9500
C11 C12 1.382(6)
C12 H12 0.9500
C12 C13 1.376(6)
C13 H13 0.9500
C14 H14A 0.9900
C14 H14B 0.9900
C14 C15 1.502(6)
O15 C43 1.264(5)
C15 C16 1.390(6)
O16 C43 1.245(5)
C16 H16 0.9500
C16 C17 1.379(7)
O17 C45 1.234(5)
C17 H17 0.9500
C17 C18 1.386(6)
O18 C45 1.271(5)
C18 H18 0.9500
C18 C19 1.380(6)
C19 H19 0.9500
C20 C21 1.507(6)
C21 H21A 0.9800
C21 H21B 0.9800
C21 H21C 0.9800
C22 C23 1.519(7)
C23 H23A 0.9800
C23 H23B 0.9800
C23 H23C 0.9800
C24 C25 1.414(5)
C24 C29 1.401(5)
C25 C26 1.388(6)
C26 H26 0.9500
C26 C27 1.389(6)
C27 C28 1.394(6)
C27 C30 1.512(6)
C28 H28 0.9500
C28 C29 1.388(6)
C30 H30A 0.9800
C30 H30B 0.9800
C30 H30C 0.9800
C31 H31A 0.9900
C31 H31B 0.9900
C31 C32 1.500(6)
C32 C33 1.396(5)
C33 H33 0.9500
C33 C34 1.374(6)
C34 H34 0.9500
C34 C35 1.386(6)
C35 H35 0.9500
C35 C36 1.380(6)
C36 H36 0.9500
C37 H37A 0.9900
C37 H37B 0.9900
C37 C38 1.499(6)
C38 C39 1.394(5)
C39 H39 0.9500
C39 C40 1.383(6)
C40 H40 0.9500
C40 C41 1.391(6)
C41 H41 0.9500
C41 C42 1.378(6)
C42 H42 0.9500
C43 C44 1.513(6)
C44 H44A 0.9800
C44 H44B 0.9800
C44 H44C 0.9800
C45 C46 1.505(6)
C46 H46A 0.9800
C46 H46B 0.9800
C46 H46C 0.9800
C47 H47A 0.9900
C47 H47B 0.9900
C47 C48 1.569(8)
C48 H48A 0.9800
C48 H48B 0.9800
C48 H48C 0.9800
C49 H49A 0.9900
C49 H49B 0.9900
C51 H51A 0.9900
C51 H51B 0.9900
C51 C52 1.569(8)
C52 H52A 0.9800
C52 H52B 0.9800
C52 H52C 0.9800
C53 H53A 0.9900
C53 H53B 0.9900
C53 C54 1.656(9)
C54 H54A 0.9800
C54 H54B 0.9800
C54 H54C 0.9800
C55 H55A 0.9900
C55 H55B 0.9900
C55 C56 1.658(6)
C56 H56A 0.9800
C56 H56B 0.9800
C56 H56C 0.9800
C57 H57A 0.9900
C57 H57B 0.9900
C57 C58 1.614(9)
C58 H58A 0.9800
C58 H58B 0.9800
C58 H58C 0.9800
C59 H59A 0.9900
C59 H59B 0.9900
C59 C60 1.635(7)
C60 H60A 0.9800
C60 H60B 0.9800
C60 H60C 0.9800
C61 H61A 0.9900
C61 H61B 0.9900
C63 H63A 0.9900
C63 H63B 0.9900
C64 H64A 0.9900
C64 H64B 0.9900
C65 H65A 0.9900
C65 H65B 0.9900
C66 H66A 0.9900
C66 H66B 0.9900
